data_4131398
loop_
_publ_author_name
'Wilson, Katy B.'
'Myers, Jeffery T.'
'Nedzbala, Hannah S.'
'Combee, Logan A.'
'Sabat, Michal'
'Harman, W. Dean'

_publ_section_title
;
 Sequential Tandem Addition to a Tungsten-Trifluorotoluene Complex: A
 Versatile Method for the Preparation of Highly Functionalized
 Trifluoromethylated Cyclohexenes.
;
_journal_issue 33
_journal_name_full 'Journal of the American Chemical Society'
_journal_page_first 11401
_journal_page_last 11412
_journal_paper_doi 10.1021/jacs.7b05118
_journal_volume 139
_journal_year 2017
_chemical_formula_sum 'C25 H37 B F3 N8 O3 P W'
_chemical_formula_weight 780.25
_space_group_crystal_system monoclinic
_space_group_IT_number 14
_space_group_name_Hall '-P 2ybc'
_space_group_name_H-M_alt 'P 1 21/c 1'
_atom_sites_solution_hydrogens mixed
_audit_creation_method SHELXL-2014/7
_cell_angle_alpha 90
_cell_angle_beta 95.5240(10)
_cell_angle_gamma 90
_cell_formula_units_Z 8
_cell_length_a 16.3421(9)
_cell_length_b 16.1680(9)
_cell_length_c 23.4046(12)
_cell_measurement_reflns_used 9998
_cell_measurement_temperature 193(2)
_cell_measurement_theta_max 31.39
_cell_measurement_theta_min 3.72
_cell_volume 6155.2(6)
_computing_cell_refinement 'Bruker SAINT'
_computing_data_collection 'Bruker APEX2'
_computing_data_reduction 'Bruker SAINT'
_computing_molecular_graphics 'Bruker SHELXTL'
_computing_publication_material 'Bruker SHELXTL'
_computing_structure_refinement 'SHELXL-2014/7 (Sheldrick, 2014)'
_computing_structure_solution 'SHELXS-97 (Sheldrick 2008)'
_diffrn_ambient_temperature 193(2)
_diffrn_measured_fraction_theta_full 0.997
_diffrn_measured_fraction_theta_max 0.959
_diffrn_measurement_device_type 'Bruker APEX-II CCD'
_diffrn_measurement_method '\f and \w scans'
_diffrn_radiation_type MoK\a
_diffrn_radiation_wavelength 0.71073
_diffrn_reflns_av_R_equivalents 0.0294
_diffrn_reflns_av_unetI/netI 0.0196
_diffrn_reflns_Laue_measured_fraction_full 0.997
_diffrn_reflns_Laue_measured_fraction_max 0.959
_diffrn_reflns_limit_h_max 23
_diffrn_reflns_limit_h_min -23
_diffrn_reflns_limit_k_max 23
_diffrn_reflns_limit_k_min -23
_diffrn_reflns_limit_l_max 34
_diffrn_reflns_limit_l_min -34
_diffrn_reflns_number 120729
_diffrn_reflns_point_group_measured_fraction_full 0.997
_diffrn_reflns_point_group_measured_fraction_max 0.959
_diffrn_reflns_theta_full 25.242
_diffrn_reflns_theta_max 31.625
_diffrn_reflns_theta_min 3.430
_exptl_absorpt_coefficient_mu 3.865
_exptl_absorpt_correction_T_max 0.7463
_exptl_absorpt_correction_T_min 0.6397
_exptl_absorpt_correction_type empirical
_exptl_absorpt_process_details 'Bruker SADABS'
_exptl_crystal_colour yellow
_exptl_crystal_density_diffrn 1.684
_exptl_crystal_density_meas ?
_exptl_crystal_density_method 'not measured'
_exptl_crystal_description block
_exptl_crystal_F_000 3104
_exptl_crystal_size_max 0.340
_exptl_crystal_size_mid 0.280
_exptl_crystal_size_min 0.240
_refine_diff_density_max 0.849
_refine_diff_density_min -0.954
_refine_diff_density_rms 0.078
_refine_ls_extinction_coef none
_refine_ls_extinction_method none
_refine_ls_goodness_of_fit_ref 1.021
_refine_ls_hydrogen_treatment mixed
_refine_ls_matrix_type full
_refine_ls_number_parameters 799
_refine_ls_number_reflns 19833
_refine_ls_number_restraints 0
_refine_ls_restrained_S_all 1.021
_refine_ls_R_factor_all 0.0241
_refine_ls_R_factor_gt 0.0191
_refine_ls_shift/su_max 0.003
_refine_ls_shift/su_mean 0.000
_refine_ls_structure_factor_coef Fsqd
_refine_ls_weighting_details 'w=1/[\s^2^(Fo^2^)+(0.0219P)^2^+2.8730P] where P=(Fo^2^+2Fc^2^)/3'
_refine_ls_weighting_scheme calc
_refine_ls_wR_factor_gt 0.0451
_refine_ls_wR_factor_ref 0.0466
_reflns_Friedel_coverage 0.000
_reflns_number_gt 17498
_reflns_number_total 19833
_reflns_threshold_expression 'I > 2\s(I)'
_cod_data_source_file ja7b05118_si_003.cif
_cod_data_source_block C25H37BF3N8O3PW
_cod_depositor_comments
;
The following automatic conversions were performed:

data item '_exptl_crystal_density_meas' value 'not measured' was
changed to '?' -- the value is perceived as not measured.

Automatic conversion script
Id: cif_fix_values 6909 2019-04-08 15:41:33Z antanas 
;
_cod_original_sg_symbol_H-M 'P 21/c'
_cod_database_code 4131398
_shelx_shelxl_version_number 2014/7
_shelx_space_group_comment
; 
The symmetry employed for this shelxl refinement is uniquely defined 
by the following loop, which should always be used as a source of 
symmetry information in preference to the above space-group names. 
They are only intended as comments. 
;
_shelx_estimated_absorpt_t_min 0.353
_shelx_estimated_absorpt_t_max 0.457

loop_
_space_group_symop_operation_xyz
'x, y, z'
'-x, y+1/2, -z+1/2'
'-x, -y, -z'
'x, -y-1/2, z-1/2'

loop_
_atom_site_label
_atom_site_type_symbol
_atom_site_fract_x
_atom_site_fract_y
_atom_site_fract_z
_atom_site_U_iso_or_equiv
_atom_site_adp_type
_atom_site_occupancy
_atom_site_site_symmetry_order
_atom_site_calc_flag
_atom_site_refinement_flags_posn
_atom_site_refinement_flags_adp
W1 W 0.47880(2) 0.22494(2) 0.42293(2) 0.01492(2) Uani 1 1 d . .
W2 W 1.00398(2) 0.26920(2) 0.55764(2) 0.01838(2) Uani 1 1 d . .
P1A P 0.36730(3) 0.32481(3) 0.38444(2) 0.02294(8) Uani 1 1 d . .
P1B P 1.11056(3) 0.15762(3) 0.57635(2) 0.02641(9) Uani 1 1 d . .
F1A F 0.44766(9) 0.41582(8) 0.59399(6) 0.0506(3) Uani 1 1 d . .
F2A F 0.33206(8) 0.35967(9) 0.60696(6) 0.0497(3) Uani 1 1 d . .
F3A F 0.34810(10) 0.42094(9) 0.52750(6) 0.0626(4) Uani 1 1 d . .
F1B F 1.21101(9) 0.35479(13) 0.75589(7) 0.0769(5) Uani 1 1 d . .
F2B F 1.13022(12) 0.25308(12) 0.76041(7) 0.0700(5) Uani 1 1 d . .
F3B F 1.08508(10) 0.37717(13) 0.76279(6) 0.0700(5) Uani 1 1 d . .
O1A O 0.68449(13) 0.36459(11) 0.67335(7) 0.0520(5) Uani 1 1 d . .
O2A O 0.36011(9) 0.10567(9) 0.46882(6) 0.0351(3) Uani 1 1 d . .
O3A O 0.65728(9) 0.20079(9) 0.69535(5) 0.0365(3) Uani 1 1 d . .
O1B O 0.75413(9) 0.47959(11) 0.74969(7) 0.0416(4) Uani 1 1 d . .
O2B O 1.12310(9) 0.38282(9) 0.50742(7) 0.0408(3) Uani 1 1 d . .
O3B O 1.00241(9) 0.56383(11) 0.76103(6) 0.0464(4) Uani 1 1 d . .
N1A N 0.45690(8) 0.17507(8) 0.33438(6) 0.0206(3) Uani 1 1 d . .
N2A N 0.51719(9) 0.17337(8) 0.29746(6) 0.0224(3) Uani 1 1 d . .
N3A N 0.57836(8) 0.13316(8) 0.41673(5) 0.0176(2) Uani 1 1 d . .
N4A N 0.62651(8) 0.13482(8) 0.37186(6) 0.0197(3) Uani 1 1 d . .
N5A N 0.56492(8) 0.31086(8) 0.38338(6) 0.0187(2) Uani 1 1 d . .
N6A N 0.61014(9) 0.28428(8) 0.34078(6) 0.0197(3) Uani 1 1 d . .
N7A N 0.62973(9) 0.22455(8) 0.59931(6) 0.0208(3) Uani 1 1 d . .
N8A N 0.40911(8) 0.15444(8) 0.45067(6) 0.0199(3) Uani 1 1 d . .
N1B N 0.91051(8) 0.17388(9) 0.57916(6) 0.0223(3) Uani 1 1 d . .
N2B N 0.84898(9) 0.15028(9) 0.53869(6) 0.0240(3) Uani 1 1 d . .
N3B N 0.89387(8) 0.33066(9) 0.51440(6) 0.0209(3) Uani 1 1 d . .
N4B N 0.83260(9) 0.28533(9) 0.48549(6) 0.0233(3) Uani 1 1 d . .
N5B N 0.98937(10) 0.20909(10) 0.47180(7) 0.0270(3) Uani 1 1 d . .
N6B N 0.91725(10) 0.17520(10) 0.44896(7) 0.0296(3) Uani 1 1 d . .
N7B N 0.96029(9) 0.46214(10) 0.69703(6) 0.0259(3) Uani 1 1 d . .
N8B N 1.07508(9) 0.33839(9) 0.53085(6) 0.0242(3) Uani 1 1 d . .
C1A C 0.57308(9) 0.19435(9) 0.55018(6) 0.0187(3) Uani 1 1 d . .
H1A H 0.5990 0.1455 0.5328 0.022 Uiso 1 1 calc R U
C2A C 0.50086(10) 0.16371(10) 0.58187(7) 0.0221(3) Uani 1 1 d . .
H2A1 H 0.4684 0.1203 0.5593 0.026 Uiso 1 1 calc R U
C3A C 0.44671(11) 0.23708(11) 0.59512(8) 0.0270(4) Uani 1 1 d . .
H3A1 H 0.4785 0.2729 0.6235 0.032 Uiso 1 1 calc R U
H3A2 H 0.3988 0.2157 0.6134 0.032 Uiso 1 1 calc R U
C4A C 0.41474(10) 0.29073(10) 0.54340(7) 0.0228(3) Uani 1 1 d . .
H4A H 0.3662 0.2624 0.5227 0.027 Uiso 1 1 calc R U
C5A C 0.47821(10) 0.30728(10) 0.50036(7) 0.0193(3) Uani 1 1 d . .
C6A C 0.55194(9) 0.25706(10) 0.50376(7) 0.0174(3) Uani 1 1 d . .
C7A C 0.61627(11) 0.18792(10) 0.64893(7) 0.0245(3) Uani 1 1 d . .
C8A C 0.54482(12) 0.12765(11) 0.63823(7) 0.0265(3) Uani 1 1 d . .
C9A C 0.70417(10) 0.27215(10) 0.59405(8) 0.0234(3) Uani 1 1 d . .
H9A1 H 0.7162 0.2723 0.5534 0.028 Uiso 1 1 calc R U
H9A2 H 0.7509 0.2451 0.6169 0.028 Uiso 1 1 calc R U
C10A C 0.69676(13) 0.35985(12) 0.61418(9) 0.0350(4) Uani 1 1 d . .
H10A H 0.7474 0.3905 0.6074 0.042 Uiso 1 1 calc R U
H10B H 0.6500 0.3868 0.5914 0.042 Uiso 1 1 calc R U
C11A C 0.49379(14) 0.12292(14) 0.68965(8) 0.0404(5) Uani 1 1 d . .
H11A H 0.5274 0.0997 0.7227 0.061 Uiso 1 1 calc R U
H11B H 0.4458 0.0875 0.6800 0.061 Uiso 1 1 calc R U
H11C H 0.4755 0.1786 0.6991 0.061 Uiso 1 1 calc R U
C12A C 0.58252(14) 0.04254(11) 0.62830(9) 0.0371(4) Uani 1 1 d . .
H12A H 0.6108 0.0440 0.5932 0.056 Uiso 1 1 calc R U
H12B H 0.5389 0.0008 0.6242 0.056 Uiso 1 1 calc R U
H12C H 0.6219 0.0284 0.6611 0.056 Uiso 1 1 calc R U
C13A C 0.38615(13) 0.37083(13) 0.56745(9) 0.0363(4) Uani 1 1 d . .
C14A C 0.48743(13) 0.13764(11) 0.24779(8) 0.0312(4) Uani 1 1 d . .
H14A H 0.5173 0.1287 0.2154 0.037 Uiso 1 1 calc R U
C15A C 0.40658(13) 0.11630(12) 0.25165(8) 0.0353(4) Uani 1 1 d . .
H15A H 0.3698 0.0909 0.2230 0.042 Uiso 1 1 calc R U
C16A C 0.39050(11) 0.13998(10) 0.30641(8) 0.0268(3) Uani 1 1 d . .
H16A H 0.3394 0.1324 0.3219 0.032 Uiso 1 1 calc R U
C17A C 0.67286(10) 0.06580(10) 0.37296(8) 0.0248(3) Uani 1 1 d . .
H17A H 0.7109 0.0521 0.3462 0.030 Uiso 1 1 calc R U
C18A C 0.65599(11) 0.01854(10) 0.41930(8) 0.0253(3) Uani 1 1 d . .
H18A H 0.6800 -0.0329 0.4312 0.030 Uiso 1 1 calc R U
C19A C 0.59619(10) 0.06251(9) 0.44498(7) 0.0202(3) Uani 1 1 d . .
H19A H 0.5714 0.0448 0.4780 0.024 Uiso 1 1 calc R U
C20A C 0.65334(10) 0.34765(11) 0.32183(7) 0.0237(3) Uani 1 1 d . .
H20A H 0.6889 0.3449 0.2921 0.028 Uiso 1 1 calc R U
C21A C 0.63748(11) 0.41729(10) 0.35278(7) 0.0252(3) Uani 1 1 d . .
H21A H 0.6594 0.4712 0.3490 0.030 Uiso 1 1 calc R U
C22A C 0.58221(10) 0.39129(10) 0.39085(7) 0.0220(3) Uani 1 1 d . .
H22A H 0.5599 0.4258 0.4183 0.026 Uiso 1 1 calc R U
C23A C 0.34902(15) 0.33038(14) 0.30640(9) 0.0423(5) Uani 1 1 d . .
H23A H 0.3204 0.2802 0.2919 0.063 Uiso 1 1 calc R U
H23B H 0.4017 0.3350 0.2899 0.063 Uiso 1 1 calc R U
H23C H 0.3151 0.3789 0.2955 0.063 Uiso 1 1 calc R U
C24A C 0.37836(14) 0.43557(12) 0.39852(11) 0.0418(5) Uani 1 1 d . .
H24A H 0.3256 0.4632 0.3882 0.063 Uiso 1 1 calc R U
H24B H 0.4201 0.4585 0.3756 0.063 Uiso 1 1 calc R U
H24C H 0.3953 0.4444 0.4394 0.063 Uiso 1 1 calc R U
C25A C 0.26572(12) 0.30196(16) 0.40572(11) 0.0458(5) Uani 1 1 d . .
H25A H 0.2643 0.3145 0.4466 0.069 Uiso 1 1 calc R U
H25B H 0.2533 0.2433 0.3990 0.069 Uiso 1 1 calc R U
H25C H 0.2247 0.3358 0.3830 0.069 Uiso 1 1 calc R U
C1B C 0.97681(10) 0.43244(11) 0.63899(7) 0.0222(3) Uani 1 1 d . .
H1B H 0.9355 0.4581 0.6100 0.027 Uiso 1 1 calc R U
C2B C 1.06188(10) 0.47126(11) 0.63209(7) 0.0264(3) Uani 1 1 d . .
H2B1 H 1.0622 0.4885 0.5911 0.032 Uiso 1 1 calc R U
C3B C 1.13603(11) 0.41298(13) 0.64628(8) 0.0320(4) Uani 1 1 d . .
H3B1 H 1.1624 0.4043 0.6104 0.038 Uiso 1 1 calc R U
H3B2 H 1.1763 0.4426 0.6732 0.038 Uiso 1 1 calc R U
C4B C 1.12187(10) 0.32725(13) 0.67222(8) 0.0304(4) Uani 1 1 d . .
H4B H 1.1654 0.2903 0.6590 0.036 Uiso 1 1 calc R U
C5B C 1.03975(10) 0.28722(12) 0.65148(7) 0.0247(3) Uani 1 1 d . .
C6B C 0.97102(10) 0.33986(11) 0.63286(7) 0.0218(3) Uani 1 1 d . .
C7B C 1.00646(11) 0.52772(13) 0.71525(8) 0.0318(4) Uani 1 1 d . .
C8B C 1.06094(12) 0.55134(13) 0.66897(9) 0.0350(4) Uani 1 1 d . .
C9B C 0.89089(11) 0.43732(12) 0.72770(8) 0.0284(4) Uani 1 1 d . .
H9B1 H 0.9087 0.4329 0.7692 0.034 Uiso 1 1 calc R U
H9B2 H 0.8710 0.3823 0.7139 0.034 Uiso 1 1 calc R U
C10B C 0.82166(11) 0.49987(12) 0.71835(8) 0.0304(4) Uani 1 1 d . .
H10C H 0.8427 0.5553 0.7303 0.037 Uiso 1 1 calc R U
H10D H 0.8026 0.5024 0.6769 0.037 Uiso 1 1 calc R U
C11B C 1.14355(15) 0.58453(18) 0.69531(13) 0.0614(8) Uani 1 1 d . .
H11D H 1.1350 0.6368 0.7150 0.092 Uiso 1 1 calc R U
H11E H 1.1798 0.5938 0.6649 0.092 Uiso 1 1 calc R U
H11F H 1.1689 0.5443 0.7229 0.092 Uiso 1 1 calc R U
C12B C 1.01525(18) 0.62030(15) 0.63354(12) 0.0547(7) Uani 1 1 d . .
H12D H 0.9624 0.5991 0.6161 0.082 Uiso 1 1 calc R U
H12E H 1.0486 0.6386 0.6033 0.082 Uiso 1 1 calc R U
H12F H 1.0056 0.6671 0.6587 0.082 Uiso 1 1 calc R U
C13B C 1.13522(12) 0.32812(16) 0.73725(9) 0.0422(5) Uani 1 1 d . .
C14B C 0.80414(12) 0.08936(11) 0.55963(9) 0.0318(4) Uani 1 1 d . .
H14B H 0.7583 0.0624 0.5396 0.038 Uiso 1 1 calc R U
C15B C 0.83604(13) 0.07302(13) 0.61486(9) 0.0366(4) Uani 1 1 d . .
H15B H 0.8171 0.0333 0.6404 0.044 Uiso 1 1 calc R U
C16B C 0.90201(11) 0.12712(12) 0.62544(8) 0.0305(4) Uani 1 1 d . .
H16B H 0.9362 0.1304 0.6606 0.037 Uiso 1 1 calc R U
C17B C 0.77660(11) 0.33671(12) 0.45843(8) 0.0298(4) Uani 1 1 d . .
H17B H 0.7284 0.3202 0.4352 0.036 Uiso 1 1 calc R U
C18B C 0.80079(11) 0.41690(12) 0.46999(8) 0.0312(4) Uani 1 1 d . .
H18B H 0.7732 0.4661 0.4570 0.037 Uiso 1 1 calc R U
C19B C 0.87447(11) 0.41029(11) 0.50480(7) 0.0259(3) Uani 1 1 d . .
H19B H 0.9065 0.4558 0.5197 0.031 Uiso 1 1 calc R U
C20B C 0.92679(16) 0.14375(14) 0.39673(9) 0.0434(5) Uani 1 1 d . .
H20B H 0.8853 0.1172 0.3721 0.052 Uiso 1 1 calc R U
C21B C 1.00639(17) 0.15660(15) 0.38519(10) 0.0506(6) Uani 1 1 d . .
H21B H 1.0311 0.1404 0.3518 0.061 Uiso 1 1 calc R U
C22B C 1.04318(14) 0.19835(14) 0.43273(9) 0.0384(5) Uani 1 1 d . .
H22B H 1.0987 0.2167 0.4370 0.046 Uiso 1 1 calc R U
C23B C 1.13592(13) 0.11368(14) 0.64725(10) 0.0423(5) Uani 1 1 d . .
H23D H 1.1783 0.0711 0.6454 0.064 Uiso 1 1 calc R U
H23E H 1.0866 0.0889 0.6608 0.064 Uiso 1 1 calc R U
H23F H 1.1566 0.1574 0.6739 0.064 Uiso 1 1 calc R U
C24B C 1.21028(12) 0.19034(14) 0.55617(11) 0.0433(5) Uani 1 1 d . .
H24D H 1.2275 0.2408 0.5772 0.065 Uiso 1 1 calc R U
H24E H 1.2063 0.2014 0.5148 0.065 Uiso 1 1 calc R U
H24F H 1.2507 0.1465 0.5656 0.065 Uiso 1 1 calc R U
C25B C 1.08954(17) 0.06191(13) 0.53679(12) 0.0510(6) Uani 1 1 d . .
H25D H 1.1349 0.0230 0.5460 0.076 Uiso 1 1 calc R U
H25E H 1.0841 0.0735 0.4955 0.076 Uiso 1 1 calc R U
H25F H 1.0383 0.0376 0.5476 0.076 Uiso 1 1 calc R U
B1A B 0.60633(12) 0.19375(11) 0.32050(8) 0.0217(3) Uani 1 1 d . .
B1B B 0.83887(13) 0.19081(13) 0.47920(9) 0.0269(4) Uani 1 1 d . .
H1BA H 0.6485(12) 0.1849(12) 0.2876(8) 0.023(5) Uiso 1 1 d . .
H1BB H 0.7848(13) 0.1679(13) 0.4540(9) 0.034(6) Uiso 1 1 d . .
H1OA H 0.692(2) 0.321(2) 0.6850(15) 0.073(11) Uiso 1 1 d . .
H1OB H 0.7321(16) 0.4424(19) 0.7312(12) 0.053(8) Uiso 1 1 d . .
H5A H 0.4887(12) 0.3663(12) 0.4931(8) 0.024(5) Uiso 1 1 d . .
H5B H 1.0279(12) 0.2414(12) 0.6740(9) 0.019(5) Uiso 1 1 d . .
H6A H 0.5971(13) 0.2830(12) 0.4942(9) 0.023(5) Uiso 1 1 d . .
H6B H 0.9210(11) 0.3170(11) 0.6410(8) 0.016(4) Uiso 1 1 d . .

loop_
_atom_site_aniso_label
_atom_site_aniso_U_11
_atom_site_aniso_U_22
_atom_site_aniso_U_33
_atom_site_aniso_U_23
_atom_site_aniso_U_13
_atom_site_aniso_U_12
W1 0.01703(3) 0.01335(3) 0.01426(3) 0.00049(2) 0.00094(2) 0.00131(2)
W2 0.01668(3) 0.02124(3) 0.01750(3) 0.00247(2) 0.00310(2) 0.00222(2)
P1A 0.02230(19) 0.02132(19) 0.0251(2) 0.00394(16) 0.00163(15) 0.00566(15)
P1B 0.02182(19) 0.0221(2) 0.0360(3) 0.00619(18) 0.00662(17) 0.00403(16)
F1A 0.0652(9) 0.0309(6) 0.0579(9) -0.0222(6) 0.0171(7) -0.0064(6)
F2A 0.0493(7) 0.0570(8) 0.0469(8) -0.0151(6) 0.0254(6) 0.0109(6)
F3A 0.0811(11) 0.0552(9) 0.0530(9) 0.0030(7) 0.0151(8) 0.0458(8)
F1B 0.0445(8) 0.1299(16) 0.0503(9) 0.0009(10) -0.0268(7) -0.0134(9)
F2B 0.0909(13) 0.0789(11) 0.0360(8) 0.0193(8) -0.0160(8) 0.0011(10)
F3B 0.0690(10) 0.1166(15) 0.0238(7) -0.0009(8) 0.0014(6) 0.0377(10)
O1A 0.0870(14) 0.0347(9) 0.0366(9) -0.0134(7) 0.0183(8) -0.0230(9)
O2A 0.0376(7) 0.0326(7) 0.0368(8) 0.0018(6) 0.0118(6) -0.0139(6)
O3A 0.0547(9) 0.0359(7) 0.0169(6) 0.0027(5) -0.0069(6) -0.0150(6)
O1B 0.0294(7) 0.0488(9) 0.0491(9) -0.0216(7) 0.0172(6) -0.0116(6)
O2B 0.0454(8) 0.0382(8) 0.0418(8) 0.0043(6) 0.0197(7) -0.0126(6)
O3B 0.0382(8) 0.0687(11) 0.0329(8) -0.0265(8) 0.0061(6) -0.0132(7)
N1A 0.0242(6) 0.0187(6) 0.0180(6) -0.0005(5) -0.0026(5) 0.0013(5)
N2A 0.0315(7) 0.0207(6) 0.0149(6) -0.0006(5) 0.0008(5) 0.0004(5)
N3A 0.0217(6) 0.0167(6) 0.0145(6) -0.0002(5) 0.0018(5) 0.0028(5)
N4A 0.0226(6) 0.0195(6) 0.0173(6) -0.0007(5) 0.0039(5) 0.0026(5)
N5A 0.0230(6) 0.0166(6) 0.0167(6) 0.0002(5) 0.0029(5) 0.0002(5)
N6A 0.0252(6) 0.0197(6) 0.0146(6) 0.0016(5) 0.0037(5) -0.0016(5)
N7A 0.0269(7) 0.0200(6) 0.0150(6) -0.0007(5) -0.0006(5) -0.0040(5)
N8A 0.0222(6) 0.0186(6) 0.0188(6) -0.0011(5) 0.0022(5) -0.0005(5)
N1B 0.0208(6) 0.0258(7) 0.0202(7) 0.0047(5) 0.0012(5) 0.0004(5)
N2B 0.0244(7) 0.0232(7) 0.0243(7) 0.0009(5) 0.0022(5) -0.0013(5)
N3B 0.0224(6) 0.0245(7) 0.0155(6) 0.0008(5) -0.0001(5) 0.0022(5)
N4B 0.0227(6) 0.0274(7) 0.0190(7) 0.0034(5) -0.0018(5) 0.0004(5)
N5B 0.0323(8) 0.0274(7) 0.0225(7) -0.0007(6) 0.0082(6) 0.0032(6)
N6B 0.0405(9) 0.0272(7) 0.0217(7) -0.0033(6) 0.0051(6) -0.0018(6)
N7B 0.0218(6) 0.0352(8) 0.0212(7) -0.0061(6) 0.0048(5) -0.0033(6)
N8B 0.0256(7) 0.0248(7) 0.0231(7) 0.0022(5) 0.0072(5) 0.0011(5)
C1A 0.0240(7) 0.0169(7) 0.0147(7) -0.0021(5) -0.0008(5) -0.0004(6)
C2A 0.0294(8) 0.0190(7) 0.0177(7) 0.0003(6) 0.0024(6) -0.0056(6)
C3A 0.0295(9) 0.0300(9) 0.0228(8) -0.0005(7) 0.0095(7) -0.0016(7)
C4A 0.0239(7) 0.0224(7) 0.0228(8) -0.0059(6) 0.0057(6) 0.0009(6)
C5A 0.0234(7) 0.0152(7) 0.0194(7) -0.0014(5) 0.0033(6) 0.0014(5)
C6A 0.0188(7) 0.0182(7) 0.0154(7) -0.0008(5) 0.0025(5) -0.0008(5)
C7A 0.0370(9) 0.0204(7) 0.0156(7) -0.0012(6) 0.0001(6) -0.0039(7)
C8A 0.0408(10) 0.0217(8) 0.0164(8) 0.0026(6) -0.0002(6) -0.0094(7)
C9A 0.0225(7) 0.0266(8) 0.0211(8) -0.0003(6) 0.0015(6) -0.0021(6)
C10A 0.0447(11) 0.0274(9) 0.0333(10) -0.0018(8) 0.0057(8) -0.0126(8)
C11A 0.0524(12) 0.0459(12) 0.0232(9) 0.0080(8) 0.0056(8) -0.0176(10)
C12A 0.0559(13) 0.0203(8) 0.0323(10) 0.0046(7) -0.0105(9) -0.0043(8)
C13A 0.0395(10) 0.0346(10) 0.0367(11) -0.0069(8) 0.0134(8) 0.0105(8)
C14A 0.0505(11) 0.0269(9) 0.0154(8) -0.0026(6) -0.0014(7) -0.0024(8)
C15A 0.0476(11) 0.0313(10) 0.0241(9) -0.0026(7) -0.0114(8) -0.0061(8)
C16A 0.0307(9) 0.0214(8) 0.0263(9) 0.0006(6) -0.0078(7) -0.0027(6)
C17A 0.0243(8) 0.0227(8) 0.0275(9) -0.0039(6) 0.0037(6) 0.0057(6)
C18A 0.0295(8) 0.0164(7) 0.0296(9) 0.0006(6) 0.0005(7) 0.0061(6)
C19A 0.0255(7) 0.0158(7) 0.0187(7) 0.0006(5) -0.0013(6) -0.0002(6)
C20A 0.0281(8) 0.0265(8) 0.0165(7) 0.0033(6) 0.0023(6) -0.0058(6)
C21A 0.0322(9) 0.0203(7) 0.0227(8) 0.0040(6) 0.0016(6) -0.0053(6)
C22A 0.0262(8) 0.0173(7) 0.0226(8) 0.0009(6) 0.0024(6) 0.0000(6)
C23A 0.0573(13) 0.0398(11) 0.0286(10) 0.0080(8) -0.0015(9) 0.0223(10)
C24A 0.0467(12) 0.0223(9) 0.0541(14) 0.0019(9) -0.0078(10) 0.0117(8)
C25A 0.0255(9) 0.0517(13) 0.0612(15) 0.0160(12) 0.0093(9) 0.0093(9)
C1B 0.0199(7) 0.0305(8) 0.0161(7) -0.0032(6) 0.0013(5) -0.0005(6)
C2B 0.0251(8) 0.0335(9) 0.0213(8) -0.0032(7) 0.0057(6) -0.0053(7)
C3B 0.0196(8) 0.0460(11) 0.0304(10) -0.0048(8) 0.0033(7) -0.0056(7)
C4B 0.0183(7) 0.0481(11) 0.0242(9) -0.0011(8) -0.0008(6) 0.0034(7)
C5B 0.0224(7) 0.0335(9) 0.0180(8) 0.0043(7) 0.0013(6) 0.0020(6)
C6B 0.0176(7) 0.0298(8) 0.0180(7) -0.0011(6) 0.0024(5) 0.0002(6)
C7B 0.0252(8) 0.0446(11) 0.0257(9) -0.0113(8) 0.0025(7) -0.0046(7)
C8B 0.0337(10) 0.0381(10) 0.0348(10) -0.0112(8) 0.0108(8) -0.0116(8)
C9B 0.0289(8) 0.0326(9) 0.0250(9) -0.0009(7) 0.0090(7) -0.0004(7)
C10B 0.0237(8) 0.0338(9) 0.0343(10) -0.0071(8) 0.0054(7) -0.0034(7)
C11B 0.0438(13) 0.0731(18) 0.0707(18) -0.0377(15) 0.0224(12) -0.0334(13)
C12B 0.0769(18) 0.0360(12) 0.0552(15) -0.0019(11) 0.0275(13) -0.0009(12)
C13B 0.0292(9) 0.0656(15) 0.0296(10) 0.0020(10) -0.0080(8) 0.0083(9)
C14B 0.0320(9) 0.0259(9) 0.0378(10) 0.0023(7) 0.0049(8) -0.0054(7)
C15B 0.0385(10) 0.0338(10) 0.0382(11) 0.0129(8) 0.0073(8) -0.0063(8)
C16B 0.0299(9) 0.0345(10) 0.0272(9) 0.0113(7) 0.0025(7) 0.0002(7)
C17B 0.0233(8) 0.0420(10) 0.0234(8) 0.0095(7) -0.0020(6) 0.0030(7)
C18B 0.0330(9) 0.0340(10) 0.0262(9) 0.0080(7) 0.0011(7) 0.0121(7)
C19B 0.0340(9) 0.0242(8) 0.0195(8) 0.0022(6) 0.0025(6) 0.0053(7)
C20B 0.0674(15) 0.0380(11) 0.0260(10) -0.0094(8) 0.0106(9) -0.0060(10)
C21B 0.0740(17) 0.0494(13) 0.0323(12) -0.0098(10) 0.0263(11) 0.0026(12)
C22B 0.0461(11) 0.0403(11) 0.0321(10) 0.0005(9) 0.0205(9) 0.0052(9)
C23B 0.0380(11) 0.0409(11) 0.0484(13) 0.0203(10) 0.0056(9) 0.0144(9)
C24B 0.0260(9) 0.0379(11) 0.0687(16) 0.0136(11) 0.0192(9) 0.0087(8)
C25B 0.0622(15) 0.0241(10) 0.0654(17) -0.0012(10) 0.0001(12) 0.0040(10)
B1A 0.0291(9) 0.0196(8) 0.0169(8) -0.0011(6) 0.0042(6) 0.0006(7)
B1B 0.0306(9) 0.0278(10) 0.0214(9) -0.0008(7) -0.0015(7) -0.0038(8)

loop_
_atom_type_symbol
_atom_type_description
_atom_type_scat_dispersion_real
_atom_type_scat_dispersion_imag
_atom_type_scat_source
C C 0.0033 0.0016 'International Tables Vol C Tables 4.2.6.8 and 6.1.1.4'
H H 0.0000 0.0000 'International Tables Vol C Tables 4.2.6.8 and 6.1.1.4'
B B 0.0013 0.0007 'International Tables Vol C Tables 4.2.6.8 and 6.1.1.4'
N N 0.0061 0.0033 'International Tables Vol C Tables 4.2.6.8 and 6.1.1.4'
O O 0.0106 0.0060 'International Tables Vol C Tables 4.2.6.8 and 6.1.1.4'
F F 0.0171 0.0103 'International Tables Vol C Tables 4.2.6.8 and 6.1.1.4'
P P 0.1023 0.0942 'International Tables Vol C Tables 4.2.6.8 and 6.1.1.4'
W W -0.8490 6.8722 'International Tables Vol C Tables 4.2.6.8 and 6.1.1.4'

loop_
_geom_angle_atom_site_label_1
_geom_angle_atom_site_label_2
_geom_angle_atom_site_label_3
_geom_angle
N8A W1 C6A 98.71(6)
N8A W1 N3A 95.44(6)
C6A W1 N3A 82.70(5)
N8A W1 N1A 93.26(6)
C6A W1 N1A 155.99(5)
N3A W1 N1A 75.48(5)
N8A W1 N5A 176.98(5)
C6A W1 N5A 84.15(5)
N3A W1 N5A 83.90(5)
N1A W1 N5A 83.73(5)
N8A W1 C5A 91.87(6)
C6A W1 C5A 37.98(6)
N3A W1 C5A 120.59(5)
N1A W1 C5A 162.56(5)
N5A W1 C5A 91.00(5)
N8A W1 P1A 94.27(4)
C6A W1 P1A 117.88(4)
N3A W1 P1A 155.53(3)
N1A W1 P1A 81.60(4)
N5A W1 P1A 85.23(4)
C5A W1 P1A 81.41(4)
N8B W2 C6B 100.03(6)
N8B W2 N3B 94.98(6)
C6B W2 N3B 83.24(5)
N8B W2 N5B 88.47(6)
C6B W2 N5B 158.92(6)
N3B W2 N5B 76.78(5)
N8B W2 C5B 98.45(7)
C6B W2 C5B 37.87(6)
N3B W2 C5B 120.97(6)
N5B W2 C5B 159.91(6)
N8B W2 N1B 171.97(6)
C6B W2 N1B 87.32(6)
N3B W2 N1B 82.58(5)
N5B W2 N1B 83.53(5)
C5B W2 N1B 89.34(6)
N8B W2 P1B 92.74(5)
C6B W2 P1B 116.74(4)
N3B W2 P1B 156.93(4)
N5B W2 P1B 81.73(4)
C5B W2 P1B 79.13(5)
N1B W2 P1B 86.77(4)
C25A P1A C23A 102.63(12)
C25A P1A C24A 103.12(11)
C23A P1A C24A 97.82(11)
C25A P1A W1 114.69(8)
C23A P1A W1 115.48(7)
C24A P1A W1 120.35(7)
C23B P1B C24B 102.69(11)
C23B P1B C25B 98.49(12)
C24B P1B C25B 104.20(12)
C23B P1B W2 122.19(7)
C24B P1B W2 111.64(7)
C25B P1B W2 115.32(8)
C10A O1A H1OA 105(3)
C10B O1B H1OB 102.9(18)
C16A N1A N2A 106.33(14)
C16A N1A W1 131.35(12)
N2A N1A W1 122.29(10)
C14A N2A N1A 109.31(14)
C14A N2A B1A 130.19(15)
N1A N2A B1A 119.20(13)
C19A N3A N4A 106.34(12)
C19A N3A W1 131.71(11)
N4A N3A W1 121.04(9)
C17A N4A N3A 109.39(13)
C17A N4A B1A 127.10(14)
N3A N4A B1A 120.84(12)
C22A N5A N6A 106.18(13)
C22A N5A W1 132.97(11)
N6A N5A W1 120.79(9)
C20A N6A N5A 109.84(13)
C20A N6A B1A 129.10(14)
N5A N6A B1A 121.06(12)
C7A N7A C9A 121.02(14)
C7A N7A C1A 112.52(13)
C9A N7A C1A 124.85(13)
O2A N8A W1 178.76(13)
C16B N1B N2B 106.03(14)
C16B N1B W2 133.63(12)
N2B N1B W2 120.23(10)
C14B N2B N1B 109.95(15)
C14B N2B B1B 128.88(16)
N1B N2B B1B 121.17(14)
C19B N3B N4B 106.38(14)
C19B N3B W2 132.61(12)
N4B N3B W2 120.69(10)
C17B N4B N3B 109.52(14)
C17B N4B B1B 127.96(15)
N3B N4B B1B 121.84(13)
C22B N5B N6B 106.27(16)
C22B N5B W2 130.77(15)
N6B N5B W2 122.96(11)
C20B N6B N5B 109.68(17)
C20B N6B B1B 130.69(18)
N5B N6B B1B 118.67(14)
C7B N7B C9B 120.01(15)
C7B N7B C1B 113.42(14)
C9B N7B C1B 125.37(14)
O2B N8B W2 174.06(14)
N7A C1A C6A 114.85(13)
N7A C1A C2A 100.52(12)
C6A C1A C2A 115.69(13)
N7A C1A H1A 108.4
C6A C1A H1A 108.4
C2A C1A H1A 108.4
C3A C2A C1A 109.53(13)
C3A C2A C8A 110.37(14)
C1A C2A C8A 102.54(13)
C3A C2A H2A1 111.4
C1A C2A H2A1 111.4
C8A C2A H2A1 111.4
C2A C3A C4A 115.90(14)
C2A C3A H3A1 108.3
C4A C3A H3A1 108.3
C2A C3A H3A2 108.3
C4A C3A H3A2 108.3
H3A1 C3A H3A2 107.4
C13A C4A C5A 110.41(15)
C13A C4A C3A 106.56(15)
C5A C4A C3A 114.46(14)
C13A C4A H4A 108.4
C5A C4A H4A 108.4
C3A C4A H4A 108.4
C6A C5A C4A 118.45(14)
C6A C5A W1 69.18(8)
C4A C5A W1 118.71(11)
C6A C5A H5A 113.2(11)
C4A C5A H5A 114.8(11)
W1 C5A H5A 114.8(12)
C5A C6A C1A 123.39(13)
C5A C6A W1 72.84(9)
C1A C6A W1 122.05(10)
C5A C6A H6A 115.1(13)
C1A C6A H6A 111.1(13)
W1 C6A H6A 106.7(13)
O3A C7A N7A 124.47(16)
O3A C7A C8A 126.41(15)
N7A C7A C8A 109.10(14)
C7A C8A C11A 111.70(15)
C7A C8A C12A 106.62(16)
C11A C8A C12A 109.36(16)
C7A C8A C2A 100.61(13)
C11A C8A C2A 116.35(16)
C12A C8A C2A 111.56(14)
N7A C9A C10A 112.29(14)
N7A C9A H9A1 109.1
C10A C9A H9A1 109.1
N7A C9A H9A2 109.1
C10A C9A H9A2 109.1
H9A1 C9A H9A2 107.9
O1A C10A C9A 112.32(16)
O1A C10A H10A 109.1
C9A C10A H10A 109.1
O1A C10A H10B 109.1
C9A C10A H10B 109.1
H10A C10A H10B 107.9
C8A C11A H11A 109.5
C8A C11A H11B 109.5
H11A C11A H11B 109.5
C8A C11A H11C 109.5
H11A C11A H11C 109.5
H11B C11A H11C 109.5
C8A C12A H12A 109.5
C8A C12A H12B 109.5
H12A C12A H12B 109.5
C8A C12A H12C 109.5
H12A C12A H12C 109.5
H12B C12A H12C 109.5
F3A C13A F1A 105.72(18)
F3A C13A F2A 105.51(16)
F1A C13A F2A 105.39(16)
F3A C13A C4A 113.47(17)
F1A C13A C4A 113.17(16)
F2A C13A C4A 112.84(17)
N2A C14A C15A 108.67(17)
N2A C14A H14A 125.7
C15A C14A H14A 125.7
C14A C15A C16A 105.06(16)
C14A C15A H15A 127.5
C16A C15A H15A 127.5
N1A C16A C15A 110.63(17)
N1A C16A H16A 124.7
C15A C16A H16A 124.7
N4A C17A C18A 108.66(14)
N4A C17A H17A 125.7
C18A C17A H17A 125.7
C17A C18A C19A 105.02(14)
C17A C18A H18A 127.5
C19A C18A H18A 127.5
N3A C19A C18A 110.58(14)
N3A C19A H19A 124.7
C18A C19A H19A 124.7
N6A C20A C21A 108.57(14)
N6A C20A H20A 125.7
C21A C20A H20A 125.7
C20A C21A C22A 104.84(14)
C20A C21A H21A 127.6
C22A C21A H21A 127.6
N5A C22A C21A 110.56(15)
N5A C22A H22A 124.7
C21A C22A H22A 124.7
P1A C23A H23A 109.5
P1A C23A H23B 109.5
H23A C23A H23B 109.5
P1A C23A H23C 109.5
H23A C23A H23C 109.5
H23B C23A H23C 109.5
P1A C24A H24A 109.5
P1A C24A H24B 109.5
H24A C24A H24B 109.5
P1A C24A H24C 109.5
H24A C24A H24C 109.5
H24B C24A H24C 109.5
P1A C25A H25A 109.5
P1A C25A H25B 109.5
H25A C25A H25B 109.5
P1A C25A H25C 109.5
H25A C25A H25C 109.5
H25B C25A H25C 109.5
N7B C1B C6B 113.08(14)
N7B C1B C2B 101.99(13)
C6B C1B C2B 116.22(14)
N7B C1B H1B 108.4
C6B C1B H1B 108.4
C2B C1B H1B 108.4
C3B C2B C1B 115.08(15)
C3B C2B C8B 115.92(16)
C1B C2B C8B 102.85(13)
C3B C2B H2B1 107.5
C1B C2B H2B1 107.5
C8B C2B H2B1 107.5
C4B C3B C2B 119.28(14)
C4B C3B H3B1 107.5
C2B C3B H3B1 107.5
C4B C3B H3B2 107.5
C2B C3B H3B2 107.5
H3B1 C3B H3B2 107.0
C13B C4B C5B 111.11(16)
C13B C4B C3B 112.01(18)
C5B C4B C3B 114.66(15)
C13B C4B H4B 106.1
C5B C4B H4B 106.1
C3B C4B H4B 106.1
C6B C5B C4B 118.75(16)
C6B C5B W2 70.00(9)
C4B C5B W2 120.41(12)
C6B C5B H5B 115.9(12)
C4B C5B H5B 112.2(13)
W2 C5B H5B 113.6(13)
C5B C6B C1B 121.18(15)
C5B C6B W2 72.13(9)
C1B C6B W2 124.91(11)
C5B C6B H6B 112.1(11)
C1B C6B H6B 115.0(11)
W2 C6B H6B 104.1(11)
O3B C7B N7B 125.13(18)
O3B C7B C8B 126.06(18)
N7B C7B C8B 108.76(15)
C7B C8B C11B 110.93(18)
C7B C8B C12B 106.24(17)
C11B C8B C12B 109.1(2)
C7B C8B C2B 102.97(15)
C11B C8B C2B 117.43(18)
C12B C8B C2B 109.51(17)
N7B C9B C10B 110.52(15)
N7B C9B H9B1 109.5
C10B C9B H9B1 109.5
N7B C9B H9B2 109.5
C10B C9B H9B2 109.5
H9B1 C9B H9B2 108.1
O1B C10B C9B 112.15(17)
O1B C10B H10C 109.2
C9B C10B H10C 109.2
O1B C10B H10D 109.2
C9B C10B H10D 109.2
H10C C10B H10D 107.9
C8B C11B H11D 109.5
C8B C11B H11E 109.5
H11D C11B H11E 109.5
C8B C11B H11F 109.5
H11D C11B H11F 109.5
H11E C11B H11F 109.5
C8B C12B H12D 109.5
C8B C12B H12E 109.5
H12D C12B H12E 109.5
C8B C12B H12F 109.5
H12D C12B H12F 109.5
H12E C12B H12F 109.5
F3B C13B F2B 107.3(2)
F3B C13B F1B 104.6(2)
F2B C13B F1B 104.51(18)
F3B C13B C4B 115.03(17)
F2B C13B C4B 113.0(2)
F1B C13B C4B 111.58(18)
N2B C14B C15B 108.23(17)
N2B C14B H14B 125.9
C15B C14B H14B 125.9
C14B C15B C16B 105.30(17)
C14B C15B H15B 127.3
C16B C15B H15B 127.3
N1B C16B C15B 110.48(17)
N1B C16B H16B 124.8
C15B C16B H16B 124.8
N4B C17B C18B 108.62(16)
N4B C17B H17B 125.7
C18B C17B H17B 125.7
C17B C18B C19B 105.02(16)
C17B C18B H18B 127.5
C19B C18B H18B 127.5
N3B C19B C18B 110.45(17)
N3B C19B H19B 124.8
C18B C19B H19B 124.8
N6B C20B C21B 108.5(2)
N6B C20B H20B 125.8
C21B C20B H20B 125.8
C20B C21B C22B 105.19(18)
C20B C21B H21B 127.4
C22B C21B H21B 127.4
N5B C22B C21B 110.4(2)
N5B C22B H22B 124.8
C21B C22B H22B 124.8
P1B C23B H23D 109.5
P1B C23B H23E 109.5
H23D C23B H23E 109.5
P1B C23B H23F 109.5
H23D C23B H23F 109.5
H23E C23B H23F 109.5
P1B C24B H24D 109.5
P1B C24B H24E 109.5
H24D C24B H24E 109.5
P1B C24B H24F 109.5
H24D C24B H24F 109.5
H24E C24B H24F 109.5
P1B C25B H25D 109.5
P1B C25B H25E 109.5
H25D C25B H25E 109.5
P1B C25B H25F 109.5
H25D C25B H25F 109.5
H25E C25B H25F 109.5
N6A B1A N2A 108.70(13)
N6A B1A N4A 110.34(13)
N2A B1A N4A 105.34(13)
N6A B1A H1BA 109.5(10)
N2A B1A H1BA 111.4(10)
N4A B1A H1BA 111.5(10)
N2B B1B N4B 109.86(14)
N2B B1B N6B 108.96(15)
N4B B1B N6B 105.78(14)
N2B B1B H1BB 111.2(12)
N4B B1B H1BB 109.6(12)
N6B B1B H1BB 111.4(11)

loop_
_geom_bond_atom_site_label_1
_geom_bond_atom_site_label_2
_geom_bond_distance
W1 N8A 1.7775(13)
W1 C6A 2.2006(16)
W1 N3A 2.2172(12)
W1 N1A 2.2205(13)
W1 N5A 2.2401(13)
W1 C5A 2.2495(15)
W1 P1A 2.5343(4)
W2 N8B 1.7707(14)
W2 C6B 2.2085(16)
W2 N3B 2.2133(13)
W2 N5B 2.2238(15)
W2 C5B 2.2368(17)
W2 N1B 2.2606(14)
W2 P1B 2.5165(4)
P1A C25A 1.816(2)
P1A C23A 1.824(2)
P1A C24A 1.827(2)
P1B C23B 1.816(2)
P1B C24B 1.818(2)
P1B C25B 1.819(2)
F1A C13A 1.344(3)
F2A C13A 1.351(2)
F3A C13A 1.344(3)
F1B C13B 1.344(3)
F2B C13B 1.334(3)
F3B C13B 1.324(3)
O1A C10A 1.420(3)
O1A H1OA 0.77(3)
O2A N8A 1.2285(18)
O3A C7A 1.238(2)
O1B C10B 1.421(2)
O1B H1OB 0.81(3)
O2B N8B 1.2309(18)
O3B C7B 1.227(2)
N1A C16A 1.338(2)
N1A N2A 1.3718(19)
N2A C14A 1.346(2)
N2A B1A 1.540(2)
N3A C19A 1.3378(19)
N3A N4A 1.3718(17)
N4A C17A 1.347(2)
N4A B1A 1.544(2)
N5A C22A 1.339(2)
N5A N6A 1.3662(18)
N6A C20A 1.344(2)
N6A B1A 1.538(2)
N7A C7A 1.340(2)
N7A C9A 1.455(2)
N7A C1A 1.488(2)
N1B C16B 1.339(2)
N1B N2B 1.367(2)
N2B C14B 1.348(2)
N2B B1B 1.533(2)
N3B C19B 1.340(2)
N3B N4B 1.3663(19)
N4B C17B 1.348(2)
N4B B1B 1.540(3)
N5B C22B 1.340(2)
N5B N6B 1.362(2)
N6B C20B 1.347(2)
N6B B1B 1.543(3)
N7B C7B 1.347(2)
N7B C9B 1.456(2)
N7B C1B 1.490(2)
C1A C6A 1.502(2)
C1A C2A 1.535(2)
C1A H1A 1.0000
C2A C3A 1.529(2)
C2A C8A 1.553(2)
C2A H2A1 1.0000
C3A C4A 1.539(3)
C3A H3A1 0.9900
C3A H3A2 0.9900
C4A C13A 1.504(2)
C4A C5A 1.537(2)
C4A H4A 1.0000
C5A C6A 1.449(2)
C5A H5A 0.99(2)
C6A H6A 0.90(2)
C7A C8A 1.523(2)
C8A C11A 1.531(3)
C8A C12A 1.534(3)
C9A C10A 1.503(3)
C9A H9A1 0.9900
C9A H9A2 0.9900
C10A H10A 0.9900
C10A H10B 0.9900
C11A H11A 0.9800
C11A H11B 0.9800
C11A H11C 0.9800
C12A H12A 0.9800
C12A H12B 0.9800
C12A H12C 0.9800
C14A C15A 1.377(3)
C14A H14A 0.9500
C15A C16A 1.387(3)
C15A H15A 0.9500
C16A H16A 0.9500
C17A C18A 1.376(2)
C17A H17A 0.9500
C18A C19A 1.391(2)
C18A H18A 0.9500
C19A H19A 0.9500
C20A C21A 1.377(2)
C20A H20A 0.9500
C21A C22A 1.393(2)
C21A H21A 0.9500
C22A H22A 0.9500
C23A H23A 0.9800
C23A H23B 0.9800
C23A H23C 0.9800
C24A H24A 0.9800
C24A H24B 0.9800
C24A H24C 0.9800
C25A H25A 0.9800
C25A H25B 0.9800
C25A H25C 0.9800
C1B C6B 1.506(2)
C1B C2B 1.548(2)
C1B H1B 1.0000
C2B C3B 1.546(3)
C2B C8B 1.557(3)
C2B H2B1 1.0000
C3B C4B 1.540(3)
C3B H3B1 0.9900
C3B H3B2 0.9900
C4B C13B 1.517(3)
C4B C5B 1.526(2)
C4B H4B 1.0000
C5B C6B 1.443(2)
C5B H5B 0.94(2)
C6B H6B 0.933(18)
C7B C8B 1.516(3)
C8B C11B 1.527(3)
C8B C12B 1.539(3)
C9B C10B 1.517(3)
C9B H9B1 0.9900
C9B H9B2 0.9900
C10B H10C 0.9900
C10B H10D 0.9900
C11B H11D 0.9800
C11B H11E 0.9800
C11B H11F 0.9800
C12B H12D 0.9800
C12B H12E 0.9800
C12B H12F 0.9800
C14B C15B 1.372(3)
C14B H14B 0.9500
C15B C16B 1.392(3)
C15B H15B 0.9500
C16B H16B 0.9500
C17B C18B 1.375(3)
C17B H17B 0.9500
C18B C19B 1.391(3)
C18B H18B 0.9500
C19B H19B 0.9500
C20B C21B 1.370(3)
C20B H20B 0.9500
C21B C22B 1.388(3)
C21B H21B 0.9500
C22B H22B 0.9500
C23B H23D 0.9800
C23B H23E 0.9800
C23B H23F 0.9800
C24B H24D 0.9800
C24B H24E 0.9800
C24B H24F 0.9800
C25B H25D 0.9800
C25B H25E 0.9800
C25B H25F 0.9800
B1A H1BA 1.090(19)
B1B H1BB 1.08(2)
